data_7235170
loop_
_publ_author_name
'Zunzhi Wang'
'Rongjin Li'
'Yulan Chen'
'Yuan-Zhi Tan'
'Zeyi Tu'
'Xuejiao J. Gao'
'Huanli Dong'
'Yuanping Yi'
'Yu Zhang'
'Wenping Hu'
'Klaus Mullen'
'Long Chen'

_publ_section_title
;
 A novel angularly fused bistetracene: facile synthesis, crystal packing
 and single-crystal field effect transistors
;
_journal_name_full 'Journal of Materials Chemistry C'
_journal_page_first 1308
_journal_page_last 1312
_journal_paper_doi 10.1039/C6TC04365H
_journal_volume 5
_journal_year 2017
_chemical_formula_moiety 'C74 H96 Si4'
_chemical_formula_sum 'C74 H96 Si4'
_chemical_formula_weight 1097.87
_space_group_crystal_system triclinic
_space_group_IT_number 2
_space_group_name_Hall '-P 1'
_space_group_name_H-M_alt 'P -1'
_atom_sites_solution_hydrogens geom
_atom_sites_solution_primary iterative
_atom_sites_solution_secondary difmap
_cell_angle_alpha 81.367(8)
_cell_angle_beta 85.995(8)
_cell_angle_gamma 80.270(9)
_cell_formula_units_Z 1
_cell_length_a 7.4917(7)
_cell_length_b 12.6697(14)
_cell_length_c 17.4733(16)
_cell_measurement_reflns_used 1887
_cell_measurement_temperature 100.01(10)
_cell_measurement_theta_max 65.5580
_cell_measurement_theta_min 4.0920
_cell_volume 1614.5(3)
_computing_cell_refinement
;
CrysAlisPro, Agilent Technologies,
Version 1.171.37.35g (release 09-12-2014 CrysAlis171 .NET)
(compiled Dec  9 2014,15:38:47)
;
_computing_data_collection
;
CrysAlisPro, Agilent Technologies,
Version 1.171.37.35g (release 09-12-2014 CrysAlis171 .NET)
(compiled Dec  9 2014,15:38:47)
;
_computing_data_reduction
;
CrysAlisPro, Agilent Technologies,
Version 1.171.37.35g (release 09-12-2014 CrysAlis171 .NET)
(compiled Dec  9 2014,15:38:47)
;
_computing_molecular_graphics 'Olex2 (Dolomanov et al., 2009)'
_computing_publication_material 'Olex2 (Dolomanov et al., 2009)'
_computing_structure_refinement 'XL (Sheldrick, 2008)'
_computing_structure_solution
;
Superflip (Palatinus & Chapuis, 2007;Palatinus & van der Lee, 2008;
Palatinus et al., 2012)
;
_diffrn_ambient_environment N~2~
_diffrn_ambient_temperature 100.01(10)
_diffrn_detector 'CCD plate'
_diffrn_detector_area_resol_mean 10.4741
_diffrn_detector_type Atlas
_diffrn_measured_fraction_theta_full 0.989
_diffrn_measured_fraction_theta_max 0.989
_diffrn_measurement_details
;
#__ type_ start__ end____ width___ exp.time_
  1 omega -114.00  -18.00   1.0000   10.0000
omega____ theta____ kappa____ phi______ frames
    -      -41.6231  -57.0000   30.0000 96

#__ type_ start__ end____ width___ exp.time_
  2 omega  -71.00   -8.00   1.0000   10.0000
omega____ theta____ kappa____ phi______ frames
    -      -41.6231  125.0000 -120.0000 63

#__ type_ start__ end____ width___ exp.time_
  3 omega  -49.00   33.00   1.0000   10.0000
omega____ theta____ kappa____ phi______ frames
    -      -41.6231   38.0000 -180.0000 82

#__ type_ start__ end____ width___ exp.time_
  4 omega   27.00   71.00   1.0000   10.0000
omega____ theta____ kappa____ phi______ frames
    -       41.6231 -125.0000 -180.0000 44

#__ type_ start__ end____ width___ exp.time_
  5 omega   85.00  158.00   1.0000   30.0000
omega____ theta____ kappa____ phi______ frames
    -       90.7300   61.0000   30.0000 73

#__ type_ start__ end____ width___ exp.time_
  6 omega   33.00  113.00   1.0000   30.0000
omega____ theta____ kappa____ phi______ frames
    -       90.7300 -125.0000  -30.0000 80

#__ type_ start__ end____ width___ exp.time_
  7 omega   16.00   42.00   1.0000   30.0000
omega____ theta____ kappa____ phi______ frames
    -       90.7300  -30.0000  150.0000 26

#__ type_ start__ end____ width___ exp.time_
  8 omega   71.00  108.00   1.0000   30.0000
omega____ theta____ kappa____ phi______ frames
    -       90.7300  -94.0000   60.0000 37

#__ type_ start__ end____ width___ exp.time_
  9 omega  105.00  153.00   1.0000   30.0000
omega____ theta____ kappa____ phi______ frames
    -       90.7300  125.0000 -120.0000 48

#__ type_ start__ end____ width___ exp.time_
 10 omega   89.00  164.00   1.0000   30.0000
omega____ theta____ kappa____ phi______ frames
    -       90.7300   45.0000  150.0000 75

#__ type_ start__ end____ width___ exp.time_
 11 omega  100.00  161.00   1.0000   30.0000
omega____ theta____ kappa____ phi______ frames
    -       90.7300  125.0000   90.0000 61

#__ type_ start__ end____ width___ exp.time_
 12 omega   20.00   82.00   1.0000   30.0000
omega____ theta____ kappa____ phi______ frames
    -       90.7300  -45.0000 -180.0000 62

#__ type_ start__ end____ width___ exp.time_
 13 omega   40.00  113.00   1.0000   30.0000
omega____ theta____ kappa____ phi______ frames
    -       90.7300  -61.0000  -30.0000 73

#__ type_ start__ end____ width___ exp.time_
 14 omega   84.00  154.00   1.0000   30.0000
omega____ theta____ kappa____ phi______ frames
    -       90.7300   45.0000   90.0000 70

#__ type_ start__ end____ width___ exp.time_
 15 omega   27.00   93.00   1.0000   30.0000
omega____ theta____ kappa____ phi______ frames
    -       90.7300  -94.0000 -180.0000 66
;
_diffrn_measurement_device 'four-circle diffractometer'
_diffrn_measurement_device_type 'SuperNova, Dual, Cu at zero, Atlas'
_diffrn_measurement_method '\w scans'
_diffrn_orient_matrix_UB_11 0.0083022000
_diffrn_orient_matrix_UB_12 -0.1234022000
_diffrn_orient_matrix_UB_13 0.0071955000
_diffrn_orient_matrix_UB_21 0.0553752000
_diffrn_orient_matrix_UB_22 -0.0120748000
_diffrn_orient_matrix_UB_23 0.0845288000
_diffrn_orient_matrix_UB_31 -0.2012094000
_diffrn_orient_matrix_UB_32 0.0123751000
_diffrn_orient_matrix_UB_33 0.0277900000
_diffrn_radiation_monochromator mirror
_diffrn_radiation_probe x-ray
_diffrn_radiation_type CuK\a
_diffrn_radiation_wavelength 1.54184
_diffrn_reflns_av_R_equivalents 0.0769
_diffrn_reflns_av_unetI/netI 0.0876
_diffrn_reflns_limit_h_max 5
_diffrn_reflns_limit_h_min -8
_diffrn_reflns_limit_k_max 14
_diffrn_reflns_limit_k_min -14
_diffrn_reflns_limit_l_max 20
_diffrn_reflns_limit_l_min -20
_diffrn_reflns_number 9743
_diffrn_reflns_theta_full 63.00
_diffrn_reflns_theta_max 63.00
_diffrn_reflns_theta_min 3.58
_diffrn_source 'sealed X-ray tube'
_diffrn_source_type 'SuperNova (Cu) X-ray Source'
_exptl_absorpt_coefficient_mu 1.152
_exptl_absorpt_correction_T_max 1.00000
_exptl_absorpt_correction_T_min 0.65189
_exptl_absorpt_correction_type multi-scan
_exptl_absorpt_process_details
;
CrysAlisPro, Agilent Technologies,
Version 1.171.37.35g (release 09-12-2014 CrysAlis171 .NET)
(compiled Dec  9 2014,15:38:47)
Empirical absorption correction using spherical harmonics,
 implemented in SCALE3 ABSPACK scaling algorithm.
;
_exptl_crystal_density_diffrn 1.129
_exptl_crystal_density_method 'not measured'
_exptl_crystal_F_000 596
_exptl_crystal_size_max 0.15
_exptl_crystal_size_mid 0.02
_exptl_crystal_size_min 0.02
_refine_diff_density_max 0.805
_refine_diff_density_min -0.568
_refine_diff_density_rms 0.131
_refine_ls_extinction_method none
_refine_ls_goodness_of_fit_ref 1.031
_refine_ls_hydrogen_treatment constr
_refine_ls_matrix_type full
_refine_ls_number_parameters 364
_refine_ls_number_reflns 5172
_refine_ls_number_restraints 0
_refine_ls_restrained_S_all 1.031
_refine_ls_R_factor_all 0.1297
_refine_ls_R_factor_gt 0.0948
_refine_ls_shift/su_max 0.002
_refine_ls_shift/su_mean 0.000
_refine_ls_structure_factor_coef Fsqd
_refine_ls_weighting_details 'calc w=1/[\s^2^(Fo^2^)+(0.1738P)^2^+0.0000P] where P=(Fo^2^+2Fc^2^)/3'
_refine_ls_weighting_scheme calc
_refine_ls_wR_factor_gt 0.2378
_refine_ls_wR_factor_ref 0.2827
_reflns_number_gt 3403
_reflns_number_total 5172
_reflns_threshold_expression >2sigma(I)
_cod_data_source_file J-Mater-Chem-C-2017-5-1308.cif
_cod_data_source_block exp_6100
_cod_database_code 7235170
_reflns_odcompleteness_completeness 99.72
_reflns_odcompleteness_iscentric 1
_reflns_odcompleteness_theta 61.08
_olex2_refinement_description
;
1. Fixed Uiso
 At 1.2 times of:
  All C(H) groups
 At 1.5 times of:
  All C(H,H,H) groups
2.a Ternary CH refined with riding coordinates:
 C20(H20), C21(H21), C22(H22), C23(H23), C24(H24), C25(H25)
2.b Aromatic/amide H refined with riding coordinates:
 C9(H9), C11(H11), C12(H12), C15(H15), C18(H18), C19(H19)
2.c Idealised Me refined as rotating group:
 C26(H26A,H26B,H26C), C27(H27A,H27B,H27C), C28(H28A,H28B,H28C), C29(H29A,H29B,
 H29C), C30(H30A,H30B,H30C), C31(H31A,H31B,H31C), C32(H32A,H32B,H32C), C33(H33A,
 H33B,H33C), C34(H34A,H34B,H34C), C35(H35A,H35B,H35C), C36(H36A,H36B,H36C),
 C37(H37A,H37B,H37C)
;

loop_
_space_group_symop_id
_space_group_symop_operation_xyz
1 'x, y, z'
2 '-x, -y, -z'

loop_
_atom_site_label
_atom_site_type_symbol
_atom_site_fract_x
_atom_site_fract_y
_atom_site_fract_z
_atom_site_U_iso_or_equiv
_atom_site_adp_type
_atom_site_occupancy
_atom_site_calc_flag
_atom_site_disorder_assembly
_atom_site_disorder_group
_atom_site_refinement_flags_posn
Si1 Si 0.68862(18) 0.33585(11) 0.37330(7) 0.0401(4) Uani 1 d . . .
Si2 Si 0.06376(17) 1.01685(10) -0.23145(8) 0.0393(4) Uani 1 d . . .
C1 C 0.4269(5) 0.4988(3) 0.0279(2) 0.0256(9) Uani 1 d . . .
C2 C 0.2545(6) 0.5651(3) 0.0118(2) 0.0277(9) Uani 1 d . . .
C3 C 0.1104(6) 0.5635(3) 0.0680(2) 0.0277(9) Uani 1 d . . .
C4 C 0.4539(6) 0.4365(3) 0.1019(2) 0.0282(9) Uani 1 d . . .
C5 C -0.0627(6) 0.6288(3) 0.0518(2) 0.0292(9) Uani 1 d . . .
C6 C 0.2315(6) 0.6329(3) -0.0615(2) 0.0299(9) Uani 1 d . . .
C7 C -0.0808(6) 0.7015(3) -0.0188(2) 0.0302(9) Uani 1 d . . .
C8 C 0.0677(6) 0.7073(3) -0.0726(2) 0.0300(9) Uani 1 d . . .
C9 C 0.3047(6) 0.4370(4) 0.1576(2) 0.0331(10) Uani 1 d . . .
H9 H 0.3205 0.3949 0.2071 0.040 Uiso 1 calc . . R
C10 C 0.6259(6) 0.3753(3) 0.1202(2) 0.0292(9) Uani 1 d . . .
C11 C -0.2172(6) 0.6260(4) 0.1038(2) 0.0333(10) Uani 1 d . . .
H11 H -0.2082 0.5770 0.1507 0.040 Uiso 1 calc . . R
C12 C 0.1404(6) 0.4969(4) 0.1405(2) 0.0335(10) Uani 1 d . . .
H12 H 0.0427 0.4942 0.1781 0.040 Uiso 1 calc . . R
C13 C 0.6681(6) 0.3257(4) 0.2703(3) 0.0400(11) Uani 1 d . . .
C14 C 0.6560(6) 0.3386(3) 0.2002(2) 0.0327(10) Uani 1 d . . .
C15 C -0.2521(6) 0.7711(4) -0.0316(3) 0.0365(10) Uani 1 d . . .
H15 H -0.2652 0.8227 -0.0771 0.044 Uiso 1 calc . . R
C16 C 0.0578(6) 0.7981(4) -0.1326(2) 0.0332(10) Uani 1 d . . .
C17 C 0.0458(6) 0.8838(4) -0.1744(3) 0.0366(11) Uani 1 d . . .
C18 C -0.3776(6) 0.6916(4) 0.0880(3) 0.0360(10) Uani 1 d . . .
H18 H -0.4786 0.6878 0.1238 0.043 Uiso 1 calc . . R
C19 C -0.3948(6) 0.7646(4) 0.0198(3) 0.0380(11) Uani 1 d . . .
H19 H -0.5074 0.8100 0.0092 0.046 Uiso 1 calc . . R
C20 C 0.9341(6) 0.2901(4) 0.3987(3) 0.0411(11) Uani 1 d . . .
H20 H 0.9468 0.2107 0.4173 0.049 Uiso 1 calc . . R
C21 C 0.6068(8) 0.4837(4) 0.3841(3) 0.0576(15) Uani 1 d . . .
H21 H 0.6224 0.4924 0.4391 0.069 Uiso 1 calc . . R
C22 C -0.1065(7) 1.1200(4) -0.1858(3) 0.0471(12) Uani 1 d . . .
H22 H -0.2266 1.0956 -0.1859 0.057 Uiso 1 calc . . R
C23 C 0.3100(7) 1.0329(4) -0.2292(3) 0.0537(14) Uani 1 d . . .
H23 H 0.3769 0.9920 -0.2699 0.064 Uiso 1 calc . . R
C24 C 0.5329(7) 0.2516(5) 0.4347(3) 0.0511(14) Uani 1 d . . .
H24 H 0.4075 0.2825 0.4182 0.061 Uiso 1 calc . . R
C25 C 0.0032(8) 1.0063(4) -0.3333(3) 0.0510(13) Uani 1 d . . .
H25 H 0.0721 0.9354 -0.3451 0.061 Uiso 1 calc . . R
C26 C 0.3999(10) 0.5140(6) 0.3687(4) 0.081(2) Uani 1 d . . .
H26A H 0.3787 0.4982 0.3172 0.121 Uiso 1 calc . . GR
H26B H 0.3604 0.5913 0.3712 0.121 Uiso 1 calc . . GR
H26C H 0.3311 0.4716 0.4080 0.121 Uiso 1 calc . . GR
C27 C 0.7175(14) 0.5570(5) 0.3330(4) 0.105(3) Uani 1 d . . .
H27A H 0.8455 0.5360 0.3452 0.157 Uiso 1 calc . . GR
H27B H 0.6758 0.6319 0.3420 0.157 Uiso 1 calc . . GR
H27C H 0.7034 0.5508 0.2786 0.157 Uiso 1 calc . . GR
C28 C 1.0672(7) 0.3030(5) 0.3303(3) 0.0517(13) Uani 1 d . . .
H28A H 1.0326 0.2680 0.2885 0.078 Uiso 1 calc . . GR
H28B H 1.1892 0.2692 0.3460 0.078 Uiso 1 calc . . GR
H28C H 1.0663 0.3801 0.3121 0.078 Uiso 1 calc . . GR
C29 C -0.0711(9) 1.1206(5) -0.1004(3) 0.0658(16) Uani 1 d . . .
H29A H -0.0828 1.0498 -0.0708 0.099 Uiso 1 calc . . GR
H29B H -0.1596 1.1766 -0.0796 0.099 Uiso 1 calc . . GR
H29C H 0.0516 1.1357 -0.0964 0.099 Uiso 1 calc . . GR
C30 C 0.9855(7) 0.3432(5) 0.4674(3) 0.0515(13) Uani 1 d . . .
H30A H 0.9865 0.4204 0.4505 0.077 Uiso 1 calc . . GR
H30B H 1.1060 0.3082 0.4842 0.077 Uiso 1 calc . . GR
H30C H 0.8962 0.3342 0.5107 0.077 Uiso 1 calc . . GR
C31 C -0.1292(9) 1.2345(5) -0.2299(4) 0.0660(16) Uani 1 d . . .
H31A H -0.0187 1.2652 -0.2271 0.099 Uiso 1 calc . . GR
H31B H -0.2322 1.2794 -0.2068 0.099 Uiso 1 calc . . GR
H31C H -0.1513 1.2324 -0.2843 0.099 Uiso 1 calc . . GR
C32 C 0.5627(9) 0.1343(6) 0.4224(4) 0.0714(18) Uani 1 d . . .
H32A H 0.5456 0.1297 0.3680 0.107 Uiso 1 calc . . GR
H32B H 0.4756 0.0964 0.4555 0.107 Uiso 1 calc . . GR
H32C H 0.6863 0.1006 0.4357 0.107 Uiso 1 calc . . GR
C33 C 0.5315(8) 0.2579(5) 0.5205(3) 0.0576(15) Uani 1 d . . .
H33A H 0.6525 0.2292 0.5397 0.086 Uiso 1 calc . . GR
H33B H 0.4434 0.2152 0.5482 0.086 Uiso 1 calc . . GR
H33C H 0.4978 0.3335 0.5292 0.086 Uiso 1 calc . . GR
C34 C -0.1970(8) 0.9971(5) -0.3379(4) 0.0656(17) Uani 1 d . . .
H34A H -0.2286 0.9394 -0.2979 0.098 Uiso 1 calc . . GR
H34B H -0.2179 0.9802 -0.3891 0.098 Uiso 1 calc . . GR
H34C H -0.2725 1.0658 -0.3294 0.098 Uiso 1 calc . . GR
C35 C 0.3416(8) 1.1492(5) -0.2507(4) 0.0633(16) Uani 1 d . . .
H35A H 0.2810 1.1810 -0.2987 0.095 Uiso 1 calc . . GR
H35B H 0.4720 1.1507 -0.2585 0.095 Uiso 1 calc . . GR
H35C H 0.2921 1.1908 -0.2089 0.095 Uiso 1 calc . . GR
C36 C 0.0618(10) 1.0904(5) -0.3978(4) 0.0713(18) Uani 1 d . . .
H36A H -0.0046 1.1621 -0.3908 0.107 Uiso 1 calc . . GR
H36B H 0.0355 1.0727 -0.4481 0.107 Uiso 1 calc . . GR
H36C H 0.1923 1.0905 -0.3960 0.107 Uiso 1 calc . . GR
C37 C 0.3981(8) 0.9834(6) -0.1526(4) 0.078(2) Uani 1 d . . .
H37A H 0.3461 1.0260 -0.1116 0.117 Uiso 1 calc . . GR
H37B H 0.5290 0.9838 -0.1585 0.117 Uiso 1 calc . . GR
H37C H 0.3754 0.9089 -0.1387 0.117 Uiso 1 calc . . GR

loop_
_atom_site_aniso_label
_atom_site_aniso_U_11
_atom_site_aniso_U_22
_atom_site_aniso_U_33
_atom_site_aniso_U_23
_atom_site_aniso_U_13
_atom_site_aniso_U_12
Si1 0.0488(8) 0.0417(8) 0.0288(7) -0.0085(5) -0.0051(5) 0.0004(6)
Si2 0.0424(8) 0.0282(7) 0.0474(8) -0.0042(6) 0.0000(6) -0.0078(5)
C1 0.037(2) 0.019(2) 0.025(2) -0.0088(16) -0.0055(16) -0.0079(17)
C2 0.038(2) 0.021(2) 0.026(2) -0.0060(16) -0.0063(17) -0.0072(18)
C3 0.037(2) 0.022(2) 0.027(2) -0.0094(16) -0.0034(17) -0.0075(18)
C4 0.044(2) 0.0179(19) 0.026(2) -0.0052(16) -0.0029(17) -0.0117(18)
C5 0.042(2) 0.022(2) 0.028(2) -0.0109(16) -0.0025(17) -0.0126(18)
C6 0.041(2) 0.024(2) 0.028(2) -0.0082(17) -0.0082(18) -0.0101(18)
C7 0.039(2) 0.022(2) 0.034(2) -0.0097(17) -0.0061(18) -0.0097(18)
C8 0.038(2) 0.027(2) 0.027(2) -0.0056(17) -0.0067(17) -0.0063(18)
C9 0.043(3) 0.034(2) 0.025(2) -0.0041(18) -0.0030(18) -0.014(2)
C10 0.042(2) 0.023(2) 0.024(2) -0.0027(16) -0.0027(17) -0.0114(18)
C11 0.043(3) 0.031(2) 0.032(2) -0.0118(18) -0.0021(18) -0.015(2)
C12 0.041(3) 0.030(2) 0.031(2) -0.0082(18) 0.0019(18) -0.0106(19)
C13 0.043(3) 0.043(3) 0.033(3) -0.001(2) -0.0072(19) -0.004(2)
C14 0.043(2) 0.024(2) 0.031(2) -0.0064(17) -0.0019(18) -0.0044(19)
C15 0.044(3) 0.029(2) 0.038(2) -0.0071(19) -0.008(2) -0.006(2)
C16 0.038(2) 0.032(3) 0.031(2) -0.0054(19) -0.0054(17) -0.0075(19)
C17 0.042(3) 0.032(3) 0.040(3) -0.011(2) -0.0059(19) -0.011(2)
C18 0.036(2) 0.037(3) 0.039(2) -0.016(2) 0.0003(19) -0.010(2)
C19 0.034(2) 0.034(3) 0.047(3) -0.012(2) -0.004(2) -0.005(2)
C20 0.049(3) 0.045(3) 0.033(2) -0.013(2) -0.009(2) -0.009(2)
C21 0.094(4) 0.040(3) 0.033(3) -0.005(2) -0.006(3) 0.006(3)
C22 0.047(3) 0.036(3) 0.062(3) -0.012(2) 0.002(2) -0.011(2)
C23 0.055(3) 0.038(3) 0.071(4) -0.017(3) 0.005(3) -0.012(2)
C24 0.046(3) 0.071(4) 0.036(3) -0.006(2) -0.005(2) -0.007(3)
C25 0.068(4) 0.040(3) 0.043(3) -0.005(2) 0.001(2) -0.008(3)
C26 0.099(5) 0.070(4) 0.070(4) -0.032(3) -0.042(4) 0.028(4)
C27 0.200(9) 0.040(4) 0.066(4) -0.011(3) 0.043(5) -0.011(5)
C28 0.051(3) 0.066(4) 0.041(3) -0.015(2) -0.004(2) -0.010(3)
C29 0.080(4) 0.058(4) 0.064(4) -0.026(3) 0.004(3) -0.011(3)
C30 0.051(3) 0.069(4) 0.038(3) -0.011(2) 0.000(2) -0.018(3)
C31 0.070(4) 0.038(3) 0.085(4) -0.012(3) 0.008(3) 0.002(3)
C32 0.078(4) 0.072(4) 0.074(4) -0.026(3) 0.018(3) -0.034(3)
C33 0.071(4) 0.056(4) 0.050(3) -0.011(3) 0.002(3) -0.024(3)
C34 0.076(4) 0.063(4) 0.059(4) -0.015(3) -0.023(3) -0.001(3)
C35 0.066(4) 0.050(3) 0.080(4) -0.020(3) 0.003(3) -0.017(3)
C36 0.105(5) 0.055(4) 0.053(4) 0.002(3) -0.003(3) -0.018(4)
C37 0.055(4) 0.066(4) 0.110(6) 0.013(4) -0.023(3) -0.019(3)

loop_
_atom_type_symbol
_atom_type_description
_atom_type_scat_dispersion_real
_atom_type_scat_dispersion_imag
_atom_type_scat_source
C C 0.0181 0.0091 'International Tables Vol C Tables 4.2.6.8 and 6.1.1.4'
H H 0.0000 0.0000 'International Tables Vol C Tables 4.2.6.8 and 6.1.1.4'
Si Si 0.2541 0.3302 'International Tables Vol C Tables 4.2.6.8 and 6.1.1.4'

loop_
_geom_angle_atom_site_label_1
_geom_angle_atom_site_label_2
_geom_angle_atom_site_label_3
_geom_angle
_geom_angle_site_symmetry_1
_geom_angle_site_symmetry_3
C13 Si1 C20 108.7(2) . .
C13 Si1 C21 105.8(2) . .
C13 Si1 C24 109.5(2) . .
C20 Si1 C21 112.4(3) . .
C24 Si1 C20 111.8(2) . .
C24 Si1 C21 108.4(3) . .
C17 Si2 C22 106.7(2) . .
C17 Si2 C23 105.5(2) . .
C17 Si2 C25 105.6(2) . .
C22 Si2 C23 115.8(2) . .
C22 Si2 C25 111.6(2) . .
C23 Si2 C25 110.8(3) . .
C1 C1 C2 120.2(4) 2_665 .
C1 C1 C4 119.9(5) 2_665 .
C4 C1 C2 119.8(4) . .
C3 C2 C1 119.9(4) . .
C3 C2 C6 120.7(4) . .
C6 C2 C1 119.5(4) . .
C2 C3 C5 120.0(4) . .
C2 C3 C12 118.8(4) . .
C12 C3 C5 121.2(4) . .
C1 C4 C9 118.7(4) . .
C10 C4 C1 120.5(4) . .
C10 C4 C9 120.8(4) . .
C7 C5 C3 118.9(4) . .
C11 C5 C3 123.0(4) . .
C11 C5 C7 118.1(4) . .
C8 C6 C2 118.4(4) . .
C8 C6 C10 122.4(4) . 2_665
C10 C6 C2 119.2(4) 2_665 .
C5 C7 C15 117.9(4) . .
C8 C7 C5 120.5(4) . .
C8 C7 C15 121.6(4) . .
C6 C8 C16 120.7(4) . .
C7 C8 C6 120.6(4) . .
C7 C8 C16 118.2(4) . .
C4 C9 H9 119.6 . .
C12 C9 C4 120.9(4) . .
C12 C9 H9 119.6 . .
C4 C10 C6 120.0(4) . 2_665
C4 C10 C14 116.8(4) . .
C14 C10 C6 122.4(4) . 2_665
C5 C11 H11 119.2 . .
C18 C11 C5 121.6(4) . .
C18 C11 H11 119.2 . .
C3 C12 H12 119.1 . .
C9 C12 C3 121.9(4) . .
C9 C12 H12 119.1 . .
C14 C13 Si1 168.4(4) . .
C13 C14 C10 168.4(5) . .
C7 C15 H15 119.3 . .
C19 C15 C7 121.4(4) . .
C19 C15 H15 119.3 . .
C17 C16 C8 170.3(5) . .
C16 C17 Si2 170.4(4) . .
C11 C18 H18 119.8 . .
C11 C18 C19 120.5(4) . .
C19 C18 H18 119.8 . .
C15 C19 C18 120.4(4) . .
C15 C19 H19 119.8 . .
C18 C19 H19 119.8 . .
Si1 C20 H20 106.2 . .
C28 C20 Si1 113.8(3) . .
C28 C20 H20 106.2 . .
C28 C20 C30 111.3(4) . .
C30 C20 Si1 112.5(3) . .
C30 C20 H20 106.2 . .
Si1 C21 H21 107.7 . .
C26 C21 Si1 109.9(4) . .
C26 C21 H21 107.7 . .
C27 C21 Si1 111.6(4) . .
C27 C21 H21 107.7 . .
C27 C21 C26 112.1(6) . .
Si2 C22 H22 106.0 . .
C29 C22 Si2 112.1(4) . .
C29 C22 H22 106.0 . .
C31 C22 Si2 115.2(4) . .
C31 C22 H22 106.0 . .
C31 C22 C29 110.7(5) . .
Si2 C23 H23 106.3 . .
C35 C23 Si2 113.3(4) . .
C35 C23 H23 106.3 . .
C35 C23 C37 110.0(5) . .
C37 C23 Si2 114.0(4) . .
C37 C23 H23 106.3 . .
Si1 C24 H24 106.1 . .
C32 C24 Si1 114.4(4) . .
C32 C24 H24 106.1 . .
C32 C24 C33 109.2(5) . .
C33 C24 Si1 114.3(4) . .
C33 C24 H24 106.1 . .
Si2 C25 H25 105.2 . .
C34 C25 Si2 112.3(4) . .
C34 C25 H25 105.2 . .
C36 C25 Si2 116.5(4) . .
C36 C25 H25 105.2 . .
C36 C25 C34 111.3(5) . .
C21 C26 H26A 109.5 . .
C21 C26 H26B 109.5 . .
C21 C26 H26C 109.5 . .
H26A C26 H26B 109.5 . .
H26A C26 H26C 109.5 . .
H26B C26 H26C 109.5 . .
C21 C27 H27A 109.5 . .
C21 C27 H27B 109.5 . .
C21 C27 H27C 109.5 . .
H27A C27 H27B 109.5 . .
H27A C27 H27C 109.5 . .
H27B C27 H27C 109.5 . .
C20 C28 H28A 109.5 . .
C20 C28 H28B 109.5 . .
C20 C28 H28C 109.5 . .
H28A C28 H28B 109.5 . .
H28A C28 H28C 109.5 . .
H28B C28 H28C 109.5 . .
C22 C29 H29A 109.5 . .
C22 C29 H29B 109.5 . .
C22 C29 H29C 109.5 . .
H29A C29 H29B 109.5 . .
H29A C29 H29C 109.5 . .
H29B C29 H29C 109.5 . .
C20 C30 H30A 109.5 . .
C20 C30 H30B 109.5 . .
C20 C30 H30C 109.5 . .
H30A C30 H30B 109.5 . .
H30A C30 H30C 109.5 . .
H30B C30 H30C 109.5 . .
C22 C31 H31A 109.5 . .
C22 C31 H31B 109.5 . .
C22 C31 H31C 109.5 . .
H31A C31 H31B 109.5 . .
H31A C31 H31C 109.5 . .
H31B C31 H31C 109.5 . .
C24 C32 H32A 109.5 . .
C24 C32 H32B 109.5 . .
C24 C32 H32C 109.5 . .
H32A C32 H32B 109.5 . .
H32A C32 H32C 109.5 . .
H32B C32 H32C 109.5 . .
C24 C33 H33A 109.5 . .
C24 C33 H33B 109.5 . .
C24 C33 H33C 109.5 . .
H33A C33 H33B 109.5 . .
H33A C33 H33C 109.5 . .
H33B C33 H33C 109.5 . .
C25 C34 H34A 109.5 . .
C25 C34 H34B 109.5 . .
C25 C34 H34C 109.5 . .
H34A C34 H34B 109.5 . .
H34A C34 H34C 109.5 . .
H34B C34 H34C 109.5 . .
C23 C35 H35A 109.5 . .
C23 C35 H35B 109.5 . .
C23 C35 H35C 109.5 . .
H35A C35 H35B 109.5 . .
H35A C35 H35C 109.5 . .
H35B C35 H35C 109.5 . .
C25 C36 H36A 109.5 . .
C25 C36 H36B 109.5 . .
C25 C36 H36C 109.5 . .
H36A C36 H36B 109.5 . .
H36A C36 H36C 109.5 . .
H36B C36 H36C 109.5 . .
C23 C37 H37A 109.5 . .
C23 C37 H37B 109.5 . .
C23 C37 H37C 109.5 . .
H37A C37 H37B 109.5 . .
H37A C37 H37C 109.5 . .
H37B C37 H37C 109.5 . .

loop_
_geom_bond_atom_site_label_1
_geom_bond_atom_site_label_2
_geom_bond_distance
_geom_bond_site_symmetry_2
Si1 C13 1.842(5) .
Si1 C20 1.895(5) .
Si1 C21 1.903(6) .
Si1 C24 1.885(6) .
Si2 C17 1.845(5) .
Si2 C22 1.892(5) .
Si2 C23 1.894(6) .
Si2 C25 1.897(5) .
C1 C1 1.417(8) 2_665
C1 C2 1.438(6) .
C1 C4 1.418(6) .
C2 C3 1.408(6) .
C2 C6 1.435(6) .
C3 C5 1.437(6) .
C3 C12 1.422(6) .
C4 C9 1.429(6) .
C4 C10 1.417(6) .
C5 C7 1.424(6) .
C5 C11 1.423(6) .
C6 C8 1.421(6) .
C6 C10 1.430(6) 2_665
C7 C8 1.410(6) .
C7 C15 1.440(6) .
C8 C16 1.431(6) .
C9 H9 0.9500 .
C9 C12 1.359(6) .
C10 C6 1.430(6) 2_665
C10 C14 1.427(6) .
C11 H11 0.9500 .
C11 C18 1.361(6) .
C12 H12 0.9500 .
C13 C14 1.220(6) .
C15 H15 0.9500 .
C15 C19 1.352(7) .
C16 C17 1.208(6) .
C18 H18 0.9500 .
C18 C19 1.395(6) .
C19 H19 0.9500 .
C20 H20 1.0000 .
C20 C28 1.510(7) .
C20 C30 1.560(7) .
C21 H21 1.0000 .
C21 C26 1.565(9) .
C21 C27 1.502(10) .
C22 H22 1.0000 .
C22 C29 1.534(8) .
C22 C31 1.526(7) .
C23 H23 1.0000 .
C23 C35 1.518(8) .
C23 C37 1.533(8) .
C24 H24 1.0000 .
C24 C32 1.511(9) .
C24 C33 1.512(7) .
C25 H25 1.0000 .
C25 C34 1.533(8) .
C25 C36 1.525(8) .
C26 H26A 0.9800 .
C26 H26B 0.9800 .
C26 H26C 0.9800 .
C27 H27A 0.9800 .
C27 H27B 0.9800 .
C27 H27C 0.9800 .
C28 H28A 0.9800 .
C28 H28B 0.9800 .
C28 H28C 0.9800 .
C29 H29A 0.9800 .
C29 H29B 0.9800 .
C29 H29C 0.9800 .
C30 H30A 0.9800 .
C30 H30B 0.9800 .
C30 H30C 0.9800 .
C31 H31A 0.9800 .
C31 H31B 0.9800 .
C31 H31C 0.9800 .
C32 H32A 0.9800 .
C32 H32B 0.9800 .
C32 H32C 0.9800 .
C33 H33A 0.9800 .
C33 H33B 0.9800 .
C33 H33C 0.9800 .
C34 H34A 0.9800 .
C34 H34B 0.9800 .
C34 H34C 0.9800 .
C35 H35A 0.9800 .
C35 H35B 0.9800 .
C35 H35C 0.9800 .
C36 H36A 0.9800 .
C36 H36B 0.9800 .
C36 H36C 0.9800 .
C37 H37A 0.9800 .
C37 H37B 0.9800 .
C37 H37C 0.9800 .

loop_
_geom_torsion_atom_site_label_1
_geom_torsion_atom_site_label_2
_geom_torsion_atom_site_label_3
_geom_torsion_atom_site_label_4
_geom_torsion
_geom_torsion_site_symmetry_1
_geom_torsion_site_symmetry_2
_geom_torsion_site_symmetry_3
_geom_torsion_site_symmetry_4
Si1 C13 C14 C10 -28(4) . . . .
C1 C1 C2 C3 -179.1(4) 2_665 . . .
C1 C1 C2 C6 0.4(7) 2_665 . . .
C1 C1 C4 C9 179.0(4) 2_665 . . .
C1 C1 C4 C10 -0.7(7) 2_665 . . .
C1 C2 C3 C5 -179.4(4) . . . .
C1 C2 C3 C12 0.9(6) . . . .
C1 C2 C6 C8 -172.4(4) . . . .
C1 C2 C6 C10 6.6(6) . . . 2_665
C1 C4 C9 C12 -0.7(6) . . . .
C1 C4 C10 C6 -6.5(6) . . . 2_665
C1 C4 C10 C14 163.9(4) . . . .
C2 C1 C4 C9 3.2(6) . . . .
C2 C1 C4 C10 -176.6(4) . . . .
C2 C3 C5 C7 -5.4(6) . . . .
C2 C3 C5 C11 175.8(4) . . . .
C2 C3 C12 C9 1.6(6) . . . .
C2 C6 C8 C7 -11.2(6) . . . .
C2 C6 C8 C16 160.5(4) . . . .
C3 C2 C6 C8 7.2(6) . . . .
C3 C2 C6 C10 -173.8(4) . . . 2_665
C3 C5 C7 C8 1.5(6) . . . .
C3 C5 C7 C15 -176.1(4) . . . .
C3 C5 C11 C18 177.6(4) . . . .
C4 C1 C2 C3 -3.3(6) . . . .
C4 C1 C2 C6 176.3(4) . . . .
C4 C9 C12 C3 -1.7(7) . . . .
C4 C10 C14 C13 -46(2) . . . .
C5 C3 C12 C9 -178.1(4) . . . .
C5 C7 C8 C6 6.9(6) . . . .
C5 C7 C8 C16 -165.0(4) . . . .
C5 C7 C15 C19 -3.1(6) . . . .
C5 C11 C18 C19 -0.2(7) . . . .
C6 C2 C3 C5 1.0(6) . . . .
C6 C2 C3 C12 -178.7(4) . . . .
C6 C8 C16 C17 -114(3) . . . .
C6 C10 C14 C13 124(2) 2_665 . . .
C7 C5 C11 C18 -1.2(6) . . . .
C7 C8 C16 C17 58(3) . . . .
C7 C15 C19 C18 1.8(7) . . . .
C8 C7 C15 C19 179.3(4) . . . .
C8 C16 C17 Si2 67(4) . . . .
C9 C4 C10 C6 173.8(4) . . . 2_665
C9 C4 C10 C14 -15.8(6) . . . .
C10 C4 C9 C12 179.0(4) . . . .
C10 C6 C8 C7 169.8(4) 2_665 . . .
C10 C6 C8 C16 -18.5(6) 2_665 . . .
C11 C5 C7 C8 -179.7(4) . . . .
C11 C5 C7 C15 2.7(6) . . . .
C11 C18 C19 C15 -0.1(7) . . . .
C12 C3 C5 C7 174.3(4) . . . .
C12 C3 C5 C11 -4.5(6) . . . .
C13 Si1 C20 C28 25.4(4) . . . .
C13 Si1 C20 C30 153.2(4) . . . .
C13 Si1 C21 C26 65.9(4) . . . .
C13 Si1 C21 C27 -59.2(6) . . . .
C13 Si1 C24 C32 55.8(5) . . . .
C13 Si1 C24 C33 -177.2(4) . . . .
C15 C7 C8 C6 -175.6(4) . . . .
C15 C7 C8 C16 12.5(6) . . . .
C17 Si2 C22 C29 58.9(4) . . . .
C17 Si2 C22 C31 -173.3(4) . . . .
C17 Si2 C23 C35 -162.0(4) . . . .
C17 Si2 C23 C37 -35.1(5) . . . .
C17 Si2 C25 C34 68.2(4) . . . .
C17 Si2 C25 C36 -161.8(4) . . . .
C20 Si1 C13 C14 -98(2) . . . .
C20 Si1 C21 C26 -175.6(4) . . . .
C20 Si1 C21 C27 59.3(6) . . . .
C20 Si1 C24 C32 -64.8(5) . . . .
C20 Si1 C24 C33 62.2(5) . . . .
C21 Si1 C13 C14 23(2) . . . .
C21 Si1 C20 C28 -91.4(4) . . . .
C21 Si1 C20 C30 36.4(4) . . . .
C21 Si1 C24 C32 170.8(4) . . . .
C21 Si1 C24 C33 -62.2(5) . . . .
C22 Si2 C17 C16 -105(3) . . . .
C22 Si2 C23 C35 -44.3(5) . . . .
C22 Si2 C23 C37 82.6(5) . . . .
C22 Si2 C25 C34 -47.4(5) . . . .
C22 Si2 C25 C36 82.7(5) . . . .
C23 Si2 C17 C16 18(3) . . . .
C23 Si2 C22 C29 -58.2(5) . . . .
C23 Si2 C22 C31 69.7(5) . . . .
C23 Si2 C25 C34 -178.0(4) . . . .
C23 Si2 C25 C36 -48.0(5) . . . .
C24 Si1 C13 C14 139(2) . . . .
C24 Si1 C20 C28 146.5(4) . . . .
C24 Si1 C20 C30 -85.8(4) . . . .
C24 Si1 C21 C26 -51.5(4) . . . .
C24 Si1 C21 C27 -176.6(5) . . . .
C25 Si2 C17 C16 136(3) . . . .
C25 Si2 C22 C29 173.8(4) . . . .
C25 Si2 C22 C31 -58.4(5) . . . .
C25 Si2 C23 C35 84.2(5) . . . .
C25 Si2 C23 C37 -149.0(5) . . . .
